data_7058466
loop_
_publ_author_name
'Novoa, N\'estor'
'Manzur, Carolina'
'Roisnel, Thierry'
'Dorcet, Vincent'
'Cabon, Nolwenn'
'Robin-Le Guen, Fran\,coise'
'Ledoux-Rak, Isabelle'
'Kahlal, Samia'
'Saillard, Jean-Yves'
'Carrillo, David'
'Hamon, Jean-Ren\'e'

_publ_section_title
;
 Redox-switching of ternary Ni(ii) and Cu(ii) complexes: synthesis,
 experimental and theoretical studies along with second-order nonlinear
 optical properties
;
_journal_issue 26
_journal_name_full 'New Journal of Chemistry'
_journal_page_first 10468
_journal_paper_doi 10.1039/C9NJ01774G
_journal_volume 43
_journal_year 2019
_chemical_compound_source 'synthesis as described'
_chemical_formula_moiety 'C40 H32 N2 Ni O4'
_chemical_formula_sum 'C40 H32 N2 Ni O4'
_chemical_formula_weight 663.38
_space_group_crystal_system monoclinic
_space_group_IT_number 14
_space_group_name_Hall '-P 2yn'
_space_group_name_H-M_alt 'P 1 21/n 1'
_symmetry_space_group_name_Hall '-P 2yn'
_symmetry_space_group_name_H-M 'P 1 21/n 1'
_atom_sites_solution_hydrogens geom
_audit_update_record
;
2019-03-08 deposited with the CCDC.    2019-06-10 downloaded from the CCDC.
;
_cell_angle_alpha 90
_cell_angle_beta 91.3880(10)
_cell_angle_gamma 90
_cell_formula_units_Z 4
_cell_length_a 6.0553(2)
_cell_length_b 28.0406(9)
_cell_length_c 18.5892(6)
_cell_measurement_reflns_used 4876
_cell_measurement_temperature 150
_cell_measurement_theta_max 25.15
_cell_measurement_theta_min 2.31
_cell_measurement_wavelength 0.71073
_cell_volume 3155.41(18)
_computing_cell_refinement 'Bruker APEX2 (Bruker, 2014)'
_computing_data_collection 'Bruker APEX2 (Bruker, 2014)'
_computing_data_reduction 'Bruker APEX2 (Bruker, 2014)'
_computing_molecular_graphics 'SXGRAPH (Farrugia, 1999), Mercury (CSD, 2014)'
_computing_publication_material 'CRYSCALC (T. Roisnel, local program, 2016)'
_computing_structure_refinement 'SHELXL-2014/7 (Sheldrick, 2014)'
_computing_structure_solution 'SHELXT (Sheldrick, 2015)'
_diffrn_ambient_temperature 150
_diffrn_detector 'CCD plate'
_diffrn_measured_fraction_theta_full 0.998
_diffrn_measured_fraction_theta_max 0.997
_diffrn_measurement_device_type 'APEXII, Bruker-AXS'
_diffrn_measurement_method 'CCD rotation images, thin slices'
_diffrn_radiation_monochromator graphite
_diffrn_radiation_probe x-ray
_diffrn_radiation_source 'fine-focus sealed tube'
_diffrn_radiation_type MoK\a
_diffrn_radiation_wavelength 0.71073
_diffrn_reflns_av_R_equivalents 0.0536
_diffrn_reflns_av_unetI/netI 0.0582
_diffrn_reflns_limit_h_max 7
_diffrn_reflns_limit_h_min -5
_diffrn_reflns_limit_k_max 36
_diffrn_reflns_limit_k_min -36
_diffrn_reflns_limit_l_max 24
_diffrn_reflns_limit_l_min -24
_diffrn_reflns_number 27756
_diffrn_reflns_theta_full 25.242
_diffrn_reflns_theta_max 27.485
_diffrn_reflns_theta_min 3.091
_exptl_absorpt_coefficient_mu 0.662
_exptl_absorpt_correction_T_max 0.942
_exptl_absorpt_correction_T_min 0.856
_exptl_absorpt_correction_type multi-scan
_exptl_absorpt_process_details
;
  [Sheldrick, G.M. (2014). SADABS Bruker AXS Inc., Madison, Wisconsin, USA]
;
_exptl_crystal_colour black
_exptl_crystal_density_diffrn 1.396
_exptl_crystal_description prism
_exptl_crystal_F_000 1384
_exptl_crystal_size_max 0.320
_exptl_crystal_size_mid 0.230
_exptl_crystal_size_min 0.090
_refine_diff_density_max 0.475
_refine_diff_density_min -0.345
_refine_diff_density_rms 0.061
_refine_ls_extinction_method none
_refine_ls_goodness_of_fit_ref 0.931
_refine_ls_hydrogen_treatment constr
_refine_ls_matrix_type full
_refine_ls_number_parameters 426
_refine_ls_number_reflns 7217
_refine_ls_number_restraints 0
_refine_ls_restrained_S_all 0.931
_refine_ls_R_factor_all 0.0789
_refine_ls_R_factor_gt 0.0458
_refine_ls_shift/su_max 0.002
_refine_ls_shift/su_mean 0.000
_refine_ls_structure_factor_coef Fsqd
_refine_ls_weighting_details 'w=1/[\s^2^(Fo^2^)+(0.0703P)^2^+1.2448P] where P=(Fo^2^+2Fc^2^)/3'
_refine_ls_weighting_scheme calc
_refine_ls_wR_factor_gt 0.1119
_refine_ls_wR_factor_ref 0.1331
_reflns_number_gt 4894
_reflns_number_total 7217
_reflns_threshold_expression >2sigma(I)
_cod_data_source_file c9nj01774g2.cif
_cod_data_source_block NN215
_cod_depositor_comments 'Adding full bibliography for 7058466--7058469.cif.'
_cod_database_code 7058466

loop_
_space_group_symop_operation_xyz
'x, y, z'
'-x+1/2, y+1/2, -z+1/2'
'-x, -y, -z'
'x-1/2, -y-1/2, z-1/2'

loop_
_atom_site_label
_atom_site_type_symbol
_atom_site_fract_x
_atom_site_fract_y
_atom_site_fract_z
_atom_site_U_iso_or_equiv
_atom_site_adp_type
_atom_site_occupancy
_atom_site_site_symmetry_order
_atom_site_calc_flag
_atom_site_refinement_flags_posn
_atom_site_refinement_flags_adp
Ni1 Ni 1.35418(5) 0.17604(2) 0.12267(2) 0.03063(12) Uani 1 1 d . .
N1 N 1.5780(3) 0.13893(8) 0.08298(12) 0.0326(5) Uani 1 1 d . .
N2 N 1.1318(3) 0.21713(7) 0.16041(11) 0.0298(5) Uani 1 1 d . .
O1 O 1.4082(3) 0.22027(6) 0.05289(10) 0.0341(4) Uani 1 1 d . .
O2 O 1.2761(3) 0.13358(6) 0.19188(10) 0.0371(4) Uani 1 1 d . .
O3 O 0.9165(3) -0.01304(7) 0.41511(11) 0.0481(5) Uani 1 1 d . .
O4 O 0.0612(3) 0.38041(6) 0.17150(10) 0.0335(4) Uani 1 1 d . .
C1 C 1.5798(4) 0.20852(10) 0.01354(14) 0.0329(6) Uani 1 1 d . .
C2 C 1.6905(4) 0.16522(10) 0.02994(14) 0.0334(6) Uani 1 1 d . .
C3 C 1.8928(4) 0.15609(10) -0.00162(15) 0.0378(6) Uani 1 1 d . .
H3 H 1.9756 0.1287 0.0122 0.045 Uiso 1 1 calc R U
C4 C 1.9734(5) 0.18687(11) -0.05306(15) 0.0404(7) Uani 1 1 d . .
H4 H 2.1112 0.1804 -0.0744 0.049 Uiso 1 1 calc R U
C5 C 1.8545(5) 0.22711(11) -0.07360(15) 0.0429(7) Uani 1 1 d . .
H5 H 1.9082 0.2474 -0.1102 0.052 Uiso 1 1 calc R U
C6 C 1.6572(5) 0.23780(10) -0.04078(14) 0.0383(6) Uani 1 1 d . .
H6 H 1.5749 0.2651 -0.0554 0.046 Uiso 1 1 calc R U
C7 C 1.6094(5) 0.09287(11) 0.09799(17) 0.0445(7) Uani 1 1 d . .
C8 C 1.7642(6) 0.06174(12) 0.0551(2) 0.0725(12) Uani 1 1 d . .
H8A H 1.7564 0.0712 0.0044 0.109 Uiso 1 1 calc R U
H8B H 1.7201 0.0283 0.0596 0.109 Uiso 1 1 calc R U
H8C H 1.9158 0.0657 0.0738 0.109 Uiso 1 1 calc R U
C9 C 1.4920(5) 0.06907(10) 0.15187(16) 0.0438(7) Uani 1 1 d . .
H9 H 1.5216 0.0360 0.1582 0.053 Uiso 1 1 calc R U
C10 C 1.3394(4) 0.08902(9) 0.19605(15) 0.0333(6) Uani 1 1 d . .
C11 C 1.2262(4) 0.06134(9) 0.25209(14) 0.0319(6) Uani 1 1 d . .
C12 C 1.3162(4) 0.02008(10) 0.28332(15) 0.0359(6) Uani 1 1 d . .
H12 H 1.4535 0.0083 0.2672 0.043 Uiso 1 1 calc R U
C13 C 1.2089(5) -0.00380(10) 0.33707(15) 0.0386(6) Uani 1 1 d . .
H13 H 1.2726 -0.0318 0.3575 0.046 Uiso 1 1 calc R U
C14 C 1.0091(4) 0.01283(10) 0.36138(15) 0.0373(6) Uani 1 1 d . .
C15 C 0.9147(4) 0.05320(10) 0.33061(15) 0.0373(6) Uani 1 1 d . .
H15 H 0.7758 0.0644 0.3463 0.045 Uiso 1 1 calc R U
C16 C 1.0239(4) 0.07709(10) 0.27695(15) 0.0374(6) Uani 1 1 d . .
H16 H 0.9591 0.1050 0.2565 0.045 Uiso 1 1 calc R U
C17 C 0.7344(5) 0.00767(13) 0.45023(17) 0.0530(8) Uani 1 1 d . .
H17A H 0.7750 0.0396 0.4676 0.079 Uiso 1 1 calc R U
H17B H 0.6939 -0.0124 0.4911 0.079 Uiso 1 1 calc R U
H17C H 0.6085 0.0101 0.4163 0.079 Uiso 1 1 calc R U
C18 C 1.0950(4) 0.22064(10) 0.23143(15) 0.0374(6) Uani 1 1 d . .
H18 H 1.1863 0.2029 0.2640 0.045 Uiso 1 1 calc R U
C19 C 0.9311(4) 0.24876(10) 0.25861(15) 0.0379(6) Uani 1 1 d . .
H19 H 0.9158 0.2509 0.3093 0.045 Uiso 1 1 calc R U
C20 C 0.7860(4) 0.27438(9) 0.21331(14) 0.0295(5) Uani 1 1 d . .
C21 C 0.8282(4) 0.27081(9) 0.13980(14) 0.0309(6) Uani 1 1 d . .
H21 H 0.7383 0.2877 0.1059 0.037 Uiso 1 1 calc R U
C22 C 0.9997(4) 0.24289(9) 0.11628(14) 0.0306(6) Uani 1 1 d . .
H22 H 1.0257 0.2418 0.0661 0.037 Uiso 1 1 calc R U
C23 C 0.6153(4) 0.30255(9) 0.24589(14) 0.0323(6) Uani 1 1 d . .
H23 H 0.6292 0.3046 0.2968 0.039 Uiso 1 1 calc R U
C24 C 0.4380(4) 0.32672(9) 0.21755(14) 0.0291(5) Uani 1 1 d . .
C25 C 0.2945(4) 0.35173(9) 0.26601(14) 0.0315(6) Uani 1 1 d . .
H25 H 0.3288 0.3507 0.3161 0.038 Uiso 1 1 calc R U
C26 C 0.1168(4) 0.37609(9) 0.24384(14) 0.0312(6) Uani 1 1 d . .
C27 C 0.1864(4) 0.35583(9) 0.12315(14) 0.0319(6) Uani 1 1 d . .
C28 C 0.3635(4) 0.32951(9) 0.14315(15) 0.0319(6) Uani 1 1 d . .
H28 H 0.4412 0.3124 0.1076 0.038 Uiso 1 1 calc R U
C29 C -0.0432(4) 0.40018(9) 0.29015(15) 0.0326(6) Uani 1 1 d . .
C30 C -0.0280(5) 0.39453(11) 0.36463(16) 0.0441(7) Uani 1 1 d . .
H30 H 0.0886 0.3759 0.3852 0.053 Uiso 1 1 calc R U
C31 C -0.1800(5) 0.41559(11) 0.40911(17) 0.0471(7) Uani 1 1 d . .
H31 H -0.1662 0.4117 0.4598 0.056 Uiso 1 1 calc R U
C32 C -0.3510(4) 0.44208(10) 0.37984(17) 0.0422(7) Uani 1 1 d . .
H32 H -0.4565 0.4562 0.4102 0.051 Uiso 1 1 calc R U
C33 C -0.3688(5) 0.44803(10) 0.30704(17) 0.0425(7) Uani 1 1 d . .
H33 H -0.4861 0.4667 0.2871 0.051 Uiso 1 1 calc R U
C34 C -0.2168(4) 0.42706(9) 0.26162(16) 0.0373(6) Uani 1 1 d . .
H34 H -0.2321 0.4312 0.2110 0.045 Uiso 1 1 calc R U
C35 C 0.0956(4) 0.36044(10) 0.04896(15) 0.0354(6) Uani 1 1 d . .
C36 C -0.1094(5) 0.38099(11) 0.03467(17) 0.0439(7) Uani 1 1 d . .
H36 H -0.1926 0.3932 0.0732 0.053 Uiso 1 1 calc R U
C37 C -0.1939(5) 0.38383(12) -0.03491(18) 0.0523(8) Uani 1 1 d . .
H37 H -0.3347 0.3979 -0.0436 0.063 Uiso 1 1 calc R U
C38 C -0.0768(6) 0.36649(11) -0.09167(18) 0.0534(8) Uani 1 1 d . .
H38 H -0.1363 0.3684 -0.1393 0.064 Uiso 1 1 calc R U
C39 C 0.1275(6) 0.34634(12) -0.07882(18) 0.0544(8) Uani 1 1 d . .
H39 H 0.2099 0.3343 -0.1177 0.065 Uiso 1 1 calc R U
C40 C 0.2127(5) 0.34356(11) -0.00925(16) 0.0471(7) Uani 1 1 d . .
H40 H 0.3545 0.3298 -0.0010 0.057 Uiso 1 1 calc R U

loop_
_atom_site_aniso_label
_atom_site_aniso_U_11
_atom_site_aniso_U_22
_atom_site_aniso_U_33
_atom_site_aniso_U_23
_atom_site_aniso_U_13
_atom_site_aniso_U_12
Ni1 0.02640(19) 0.03064(19) 0.0351(2) 0.00036(14) 0.00495(14) 0.00409(13)
N1 0.0284(11) 0.0357(12) 0.0338(12) -0.0001(10) 0.0043(9) 0.0021(9)
N2 0.0285(11) 0.0288(11) 0.0321(12) 0.0019(9) 0.0012(9) 0.0023(9)
O1 0.0294(9) 0.0367(10) 0.0364(10) 0.0019(8) 0.0066(8) 0.0059(8)
O2 0.0381(10) 0.0292(10) 0.0446(11) 0.0022(8) 0.0108(9) 0.0037(8)
O3 0.0516(12) 0.0490(13) 0.0441(12) 0.0072(10) 0.0120(10) -0.0030(10)
O4 0.0319(10) 0.0330(10) 0.0358(11) 0.0037(8) 0.0033(8) 0.0065(8)
C1 0.0297(13) 0.0390(15) 0.0299(14) -0.0017(12) 0.0006(11) 0.0005(11)
C2 0.0304(14) 0.0365(15) 0.0334(15) -0.0019(11) 0.0027(11) -0.0009(11)
C3 0.0369(15) 0.0398(15) 0.0367(16) -0.0016(12) 0.0042(12) 0.0025(12)
C4 0.0341(15) 0.0518(18) 0.0357(15) -0.0053(13) 0.0085(12) 0.0038(13)
C5 0.0444(17) 0.0513(18) 0.0335(15) 0.0005(13) 0.0092(13) -0.0011(14)
C6 0.0443(16) 0.0377(15) 0.0330(15) 0.0017(12) 0.0028(12) 0.0047(12)
C7 0.0453(17) 0.0388(16) 0.0500(18) 0.0029(14) 0.0140(14) 0.0116(13)
C8 0.091(3) 0.046(2) 0.084(3) 0.0157(19) 0.054(2) 0.0279(19)
C9 0.0462(17) 0.0344(15) 0.0513(18) 0.0059(13) 0.0135(14) 0.0099(13)
C10 0.0290(13) 0.0327(14) 0.0384(15) 0.0000(12) 0.0014(11) 0.0009(11)
C11 0.0305(13) 0.0313(13) 0.0340(14) -0.0032(11) 0.0023(11) -0.0017(11)
C12 0.0333(14) 0.0361(15) 0.0385(15) -0.0032(12) 0.0030(12) 0.0047(12)
C13 0.0434(16) 0.0314(14) 0.0408(16) -0.0014(12) -0.0012(13) 0.0020(12)
C14 0.0406(16) 0.0392(16) 0.0321(15) -0.0002(12) 0.0050(12) -0.0098(12)
C15 0.0300(14) 0.0410(16) 0.0412(16) -0.0030(13) 0.0061(12) -0.0012(12)
C16 0.0338(14) 0.0375(15) 0.0410(16) 0.0016(12) 0.0029(12) 0.0009(12)
C17 0.0439(18) 0.070(2) 0.0457(19) 0.0076(16) 0.0120(14) -0.0042(16)
C18 0.0384(15) 0.0400(16) 0.0336(15) 0.0045(12) -0.0016(12) 0.0119(12)
C19 0.0364(15) 0.0462(17) 0.0311(15) -0.0012(12) 0.0036(12) 0.0084(13)
C20 0.0245(12) 0.0287(13) 0.0352(14) 0.0025(11) 0.0008(10) -0.0004(10)
C21 0.0243(12) 0.0349(14) 0.0333(14) 0.0023(11) -0.0010(10) 0.0024(11)
C22 0.0266(13) 0.0323(13) 0.0329(14) 0.0014(11) 0.0010(10) -0.0019(11)
C23 0.0281(13) 0.0376(15) 0.0313(14) -0.0009(12) 0.0031(11) 0.0024(11)
C24 0.0242(12) 0.0290(13) 0.0342(14) 0.0016(11) 0.0034(10) -0.0012(10)
C25 0.0279(13) 0.0346(14) 0.0322(14) -0.0011(11) 0.0037(11) 0.0026(11)
C26 0.0285(13) 0.0277(13) 0.0377(15) 0.0019(11) 0.0048(11) -0.0015(10)
C27 0.0285(13) 0.0305(13) 0.0369(15) 0.0006(11) 0.0051(11) -0.0003(11)
C28 0.0295(14) 0.0310(14) 0.0355(14) 0.0013(11) 0.0031(11) -0.0002(11)
C29 0.0272(13) 0.0269(13) 0.0440(16) 0.0022(12) 0.0081(11) 0.0016(10)
C30 0.0354(15) 0.0515(18) 0.0457(18) 0.0032(14) 0.0079(13) 0.0097(13)
C31 0.0444(17) 0.0545(19) 0.0427(17) 0.0004(15) 0.0104(14) 0.0063(15)
C32 0.0373(15) 0.0359(15) 0.0543(19) -0.0023(14) 0.0166(14) 0.0003(12)
C33 0.0371(15) 0.0342(15) 0.056(2) 0.0036(14) 0.0069(14) 0.0088(12)
C34 0.0330(14) 0.0341(15) 0.0449(17) 0.0010(13) 0.0063(12) 0.0037(11)
C35 0.0328(14) 0.0341(14) 0.0393(16) 0.0061(12) -0.0017(12) 0.0001(11)
C36 0.0363(15) 0.0488(18) 0.0464(18) 0.0085(14) -0.0008(13) 0.0083(13)
C37 0.0402(17) 0.057(2) 0.059(2) 0.0139(17) -0.0115(16) 0.0042(15)
C38 0.065(2) 0.0479(19) 0.0462(19) 0.0132(15) -0.0146(16) -0.0046(16)
C39 0.066(2) 0.054(2) 0.0424(19) 0.0023(15) -0.0032(16) 0.0077(17)
C40 0.0503(18) 0.0522(19) 0.0387(17) 0.0046(14) -0.0016(14) 0.0141(15)

loop_
_atom_type_symbol
_atom_type_description
_atom_type_scat_dispersion_real
_atom_type_scat_dispersion_imag
_atom_type_scat_source
C C 0.0033 0.0016 'International Tables Vol C Tables 4.2.6.8 and 6.1.1.4'
H H 0.0000 0.0000 'International Tables Vol C Tables 4.2.6.8 and 6.1.1.4'
N N 0.0061 0.0033 'International Tables Vol C Tables 4.2.6.8 and 6.1.1.4'
O O 0.0106 0.0060 'International Tables Vol C Tables 4.2.6.8 and 6.1.1.4'
Ni Ni 0.3393 1.1124 'International Tables Vol C Tables 4.2.6.8 and 6.1.1.4'

loop_
_geom_angle_atom_site_label_1
_geom_angle_atom_site_label_2
_geom_angle_atom_site_label_3
_geom_angle
O2 Ni1 O1 175.17(8)
O2 Ni1 N1 96.75(9)
O1 Ni1 N1 87.36(9)
O2 Ni1 N2 86.44(8)
O1 Ni1 N2 89.49(8)
N1 Ni1 N2 176.69(9)
C7 N1 C2 125.4(2)
C7 N1 Ni1 123.78(19)
C2 N1 Ni1 110.45(17)
C22 N2 C18 116.7(2)
C22 N2 Ni1 120.85(18)
C18 N2 Ni1 122.42(17)
C1 O1 Ni1 112.23(16)
C10 O2 Ni1 125.78(17)
C14 O3 C17 117.1(2)
C27 O4 C26 117.80(19)
O1 C1 C6 122.4(2)
O1 C1 C2 117.9(2)
C6 C1 C2 119.7(2)
C3 C2 C1 118.9(3)
C3 C2 N1 129.7(2)
C1 C2 N1 111.2(2)
C4 C3 C2 120.3(3)
C4 C3 H3 119.9
C2 C3 H3 119.9
C3 C4 C5 120.5(3)
C3 C4 H4 119.8
C5 C4 H4 119.8
C6 C5 C4 120.1(3)
C6 C5 H5 119.9
C4 C5 H5 119.9
C5 C6 C1 120.0(3)
C5 C6 H6 120.0
C1 C6 H6 120.0
N1 C7 C9 122.3(3)
N1 C7 C8 122.2(3)
C9 C7 C8 115.4(3)
C7 C8 H8A 109.5
C7 C8 H8B 109.5
H8A C8 H8B 109.5
C7 C8 H8C 109.5
H8A C8 H8C 109.5
H8B C8 H8C 109.5
C10 C9 C7 126.3(3)
C10 C9 H9 116.9
C7 C9 H9 116.9
O2 C10 C9 123.7(3)
O2 C10 C11 113.7(2)
C9 C10 C11 122.5(2)
C16 C11 C12 117.5(2)
C16 C11 C10 119.6(2)
C12 C11 C10 122.9(2)
C13 C12 C11 121.1(2)
C13 C12 H12 119.4
C11 C12 H12 119.4
C12 C13 C14 120.3(3)
C12 C13 H13 119.9
C14 C13 H13 119.9
O3 C14 C13 116.0(3)
O3 C14 C15 124.3(3)
C13 C14 C15 119.7(3)
C16 C15 C14 119.6(2)
C16 C15 H15 120.2
C14 C15 H15 120.2
C15 C16 C11 121.7(3)
C15 C16 H16 119.1
C11 C16 H16 119.1
O3 C17 H17A 109.5
O3 C17 H17B 109.5
H17A C17 H17B 109.5
O3 C17 H17C 109.5
H17A C17 H17C 109.5
H17B C17 H17C 109.5
N2 C18 C19 122.7(2)
N2 C18 H18 118.7
C19 C18 H18 118.7
C18 C19 C20 121.5(3)
C18 C19 H19 119.3
C20 C19 H19 119.3
C21 C20 C19 115.0(2)
C21 C20 C23 126.7(2)
C19 C20 C23 118.2(2)
C22 C21 C20 120.4(2)
C22 C21 H21 119.8
C20 C21 H21 119.8
N2 C22 C21 123.6(2)
N2 C22 H22 118.2
C21 C22 H22 118.2
C24 C23 C20 132.3(2)
C24 C23 H23 113.8
C20 C23 H23 113.8
C23 C24 C28 128.3(2)
C23 C24 C25 118.6(2)
C28 C24 C25 113.0(2)
C26 C25 C24 123.3(2)
C26 C25 H25 118.4
C24 C25 H25 118.4
C25 C26 O4 121.4(2)
C25 C26 C29 126.3(2)
O4 C26 C29 112.3(2)
C28 C27 O4 122.8(2)
C28 C27 C35 125.5(2)
O4 C27 C35 111.6(2)
C27 C28 C24 121.4(2)
C27 C28 H28 119.3
C24 C28 H28 119.3
C34 C29 C30 118.2(2)
C34 C29 C26 121.8(3)
C30 C29 C26 119.9(2)
C31 C30 C29 121.0(3)
C31 C30 H30 119.5
C29 C30 H30 119.5
C32 C31 C30 119.9(3)
C32 C31 H31 120.0
C30 C31 H31 120.0
C33 C32 C31 119.9(3)
C33 C32 H32 120.1
C31 C32 H32 120.1
C32 C33 C34 120.8(3)
C32 C33 H33 119.6
C34 C33 H33 119.6
C29 C34 C33 120.2(3)
C29 C34 H34 119.9
C33 C34 H34 119.9
C36 C35 C40 117.6(3)
C36 C35 C27 121.7(3)
C40 C35 C27 120.7(2)
C37 C36 C35 120.8(3)
C37 C36 H36 119.6
C35 C36 H36 119.6
C38 C37 C36 120.8(3)
C38 C37 H37 119.6
C36 C37 H37 119.6
C37 C38 C39 119.4(3)
C37 C38 H38 120.3
C39 C38 H38 120.3
C38 C39 C40 120.0(3)
C38 C39 H39 120.0
C40 C39 H39 120.0
C39 C40 C35 121.5(3)
C39 C40 H40 119.3
C35 C40 H40 119.3

loop_
_geom_bond_atom_site_label_1
_geom_bond_atom_site_label_2
_geom_bond_distance
Ni1 O2 1.8236(18)
Ni1 O1 1.8300(18)
Ni1 N1 1.874(2)
Ni1 N2 1.918(2)
N1 C7 1.334(4)
N1 C2 1.419(3)
N2 C22 1.343(3)
N2 C18 1.348(3)
O1 C1 1.327(3)
O2 C10 1.308(3)
O3 C14 1.366(3)
O3 C17 1.419(4)
O4 C27 1.375(3)
O4 C26 1.384(3)
C1 C6 1.392(4)
C1 C2 1.417(4)
C2 C3 1.395(4)
C3 C4 1.386(4)
C3 H3 0.9500
C4 C5 1.387(4)
C4 H4 0.9500
C5 C6 1.387(4)
C5 H5 0.9500
C6 H6 0.9500
C7 C9 1.410(4)
C7 C8 1.520(4)
C8 H8A 0.9800
C8 H8B 0.9800
C8 H8C 0.9800
C9 C10 1.371(4)
C9 H9 0.9500
C10 C11 1.480(4)
C11 C16 1.392(4)
C11 C12 1.399(4)
C12 C13 1.378(4)
C12 H12 0.9500
C13 C14 1.383(4)
C13 H13 0.9500
C14 C15 1.385(4)
C15 C16 1.383(4)
C15 H15 0.9500
C16 H16 0.9500
C17 H17A 0.9800
C17 H17B 0.9800
C17 H17C 0.9800
C18 C19 1.374(4)
C18 H18 0.9500
C19 C20 1.401(4)
C19 H19 0.9500
C20 C21 1.400(3)
C20 C23 1.445(3)
C21 C22 1.380(3)
C21 H21 0.9500
C22 H22 0.9500
C23 C24 1.364(4)
C23 H23 0.9500
C24 C28 1.447(4)
C24 C25 1.448(3)
C25 C26 1.331(3)
C25 H25 0.9500
C26 C29 1.475(3)
C27 C28 1.347(4)
C27 C35 1.478(4)
C28 H28 0.9500
C29 C34 1.388(4)
C29 C30 1.394(4)
C30 C31 1.384(4)
C30 H30 0.9500
C31 C32 1.376(4)
C31 H31 0.9500
C32 C33 1.365(4)
C32 H32 0.9500
C33 C34 1.394(4)
C33 H33 0.9500
C34 H34 0.9500
C35 C36 1.389(4)
C35 C40 1.391(4)
C36 C37 1.382(4)
C36 H36 0.9500
C37 C38 1.374(5)
C37 H37 0.9500
C38 C39 1.375(4)
C38 H38 0.9500
C39 C40 1.383(4)
C39 H39 0.9500
C40 H40 0.9500

loop_
_geom_torsion_atom_site_label_1
_geom_torsion_atom_site_label_2
_geom_torsion_atom_site_label_3
_geom_torsion_atom_site_label_4
_geom_torsion
O2 Ni1 N1 C7 12.2(2)
O1 Ni1 N1 C7 -165.3(2)
O2 Ni1 N1 C2 -174.10(17)
O1 Ni1 N1 C2 8.45(17)
N1 Ni1 O1 C1 -5.12(17)
N2 Ni1 O1 C1 173.87(17)
N1 Ni1 O2 C10 -11.7(2)
N2 Ni1 O2 C10 169.2(2)
Ni1 O1 C1 C6 -177.3(2)
Ni1 O1 C1 C2 0.5(3)
O1 C1 C2 C3 -168.8(2)
C6 C1 C2 C3 9.0(4)
O1 C1 C2 N1 6.3(3)
C6 C1 C2 N1 -175.8(2)
C7 N1 C2 C3 -21.7(5)
Ni1 N1 C2 C3 164.7(2)
C7 N1 C2 C1 163.8(3)
Ni1 N1 C2 C1 -9.8(3)
C1 C2 C3 C4 -5.8(4)
N1 C2 C3 C4 -180.0(3)
C2 C3 C4 C5 0.2(4)
C3 C4 C5 C6 2.4(4)
C4 C5 C6 C1 0.9(4)
O1 C1 C6 C5 171.1(3)
C2 C1 C6 C5 -6.6(4)
C2 N1 C7 C9 179.6(3)
Ni1 N1 C7 C9 -7.6(4)
C2 N1 C7 C8 -4.1(5)
Ni1 N1 C7 C8 168.7(3)
N1 C7 C9 C10 -1.7(5)
C8 C7 C9 C10 -178.2(3)
Ni1 O2 C10 C9 6.4(4)
Ni1 O2 C10 C11 -172.14(16)
C7 C9 C10 O2 2.5(5)
C7 C9 C10 C11 -179.1(3)
O2 C10 C11 C16 21.5(4)
C9 C10 C11 C16 -157.0(3)
O2 C10 C11 C12 -156.7(2)
C9 C10 C11 C12 24.7(4)
C16 C11 C12 C13 -0.5(4)
C10 C11 C12 C13 177.8(2)
C11 C12 C13 C14 -0.1(4)
C17 O3 C14 C13 168.6(2)
C17 O3 C14 C15 -12.1(4)
C12 C13 C14 O3 -179.5(2)
C12 C13 C14 C15 1.1(4)
O3 C14 C15 C16 179.3(3)
C13 C14 C15 C16 -1.5(4)
C14 C15 C16 C11 0.8(4)
C12 C11 C16 C15 0.2(4)
C10 C11 C16 C15 -178.2(2)
C22 N2 C18 C19 0.3(4)
Ni1 N2 C18 C19 -177.7(2)
N2 C18 C19 C20 2.3(4)
C18 C19 C20 C21 -2.9(4)
C18 C19 C20 C23 179.0(3)
C19 C20 C21 C22 1.2(4)
C23 C20 C21 C22 179.1(2)
C18 N2 C22 C21 -2.1(4)
Ni1 N2 C22 C21 175.91(19)
C20 C21 C22 N2 1.4(4)
C21 C20 C23 C24 10.3(5)
C19 C20 C23 C24 -171.8(3)
C20 C23 C24 C28 2.6(5)
C20 C23 C24 C25 179.6(3)
C23 C24 C25 C26 -179.6(3)
C28 C24 C25 C26 -2.2(4)
C24 C25 C26 O4 -2.2(4)
C24 C25 C26 C29 176.5(2)
C27 O4 C26 C25 4.6(3)
C27 O4 C26 C29 -174.2(2)
C26 O4 C27 C28 -2.5(3)
C26 O4 C27 C35 174.9(2)
O4 C27 C28 C24 -2.1(4)
C35 C27 C28 C24 -179.1(2)
C23 C24 C28 C27 -178.7(3)
C25 C24 C28 C27 4.3(3)
C25 C26 C29 C34 176.2(3)
O4 C26 C29 C34 -5.0(3)
C25 C26 C29 C30 -6.6(4)
O4 C26 C29 C30 172.2(2)
C34 C29 C30 C31 -0.8(4)
C26 C29 C30 C31 -178.0(3)
C29 C30 C31 C32 0.8(5)
C30 C31 C32 C33 -0.8(5)
C31 C32 C33 C34 0.8(4)
C30 C29 C34 C33 0.7(4)
C26 C29 C34 C33 177.9(2)
C32 C33 C34 C29 -0.7(4)
C28 C27 C35 C36 168.0(3)
O4 C27 C35 C36 -9.3(4)
C28 C27 C35 C40 -11.1(4)
O4 C27 C35 C40 171.6(3)
C40 C35 C36 C37 0.8(4)
C27 C35 C36 C37 -178.3(3)
C35 C36 C37 C38 -0.2(5)
C36 C37 C38 C39 -0.3(5)
C37 C38 C39 C40 0.2(5)
C38 C39 C40 C35 0.5(5)
C36 C35 C40 C39 -1.0(5)
C27 C35 C40 C39 178.1(3)
